data_1555792
loop_
_publ_author_name
'Seo, Boram'
'Kim, Ya Gob'
'Lee, Phil Ho'

_publ_section_title
;
 Synthesis of Isothiazole via the Rhodium-Catalyzed Transannulation of
 1,2,3-Thiadiazoles with Nitriles.
;
_journal_issue 19
_journal_name_full 'Organic letters'
_journal_page_first 5050
_journal_page_last 5053
_journal_paper_doi 10.1021/acs.orglett.6b02499
_journal_volume 18
_journal_year 2016
_chemical_formula_moiety C30H24N2O4S2
_chemical_formula_sum 'C30 H24 N2 O4 S2'
_chemical_formula_weight 540.63
_space_group_crystal_system monoclinic
_space_group_IT_number 14
_space_group_name_Hall '-P 2ybc'
_space_group_name_H-M_alt 'P 1 21/c 1'
_atom_sites_solution_hydrogens geom
_audit_creation_method SHELXL-2013
_cell_angle_alpha 90
_cell_angle_beta 92.7628(15)
_cell_angle_gamma 90
_cell_formula_units_Z 2
_cell_length_a 10.4528(3)
_cell_length_b 14.3902(4)
_cell_length_c 8.7251(3)
_cell_measurement_reflns_used 9965
_cell_measurement_temperature 296(2)
_cell_measurement_theta_max 28.2556
_cell_measurement_theta_min 2.4101
_cell_volume 1310.89(7)
_computing_cell_refinement 'Bruker APEX II'
_computing_data_collection 'Bruker APEX II'
_computing_data_reduction 'Bruker APEX II'
_computing_molecular_graphics 'SHELXL-2013 (Sheldrick, 2013)'
_computing_publication_material 'Bruker SHELXTL'
_computing_structure_refinement 'SHELXL-2013 (Sheldrick, 2013)'
_computing_structure_solution 'SHELXL-2013 (Sheldrick, 2013)'
_diffrn_ambient_temperature 296(2)
_diffrn_measured_fraction_theta_full 0.883
_diffrn_measured_fraction_theta_max 0.897
_diffrn_measurement_device_type multi-scan
_diffrn_measurement_method 'not measured'
_diffrn_radiation_type MoK\a
_diffrn_radiation_wavelength 0.71073
_diffrn_reflns_av_R_equivalents 0.0542
_diffrn_reflns_av_unetI/netI 0.0237
_diffrn_reflns_Laue_measured_fraction_full 0.883
_diffrn_reflns_Laue_measured_fraction_max 0.897
_diffrn_reflns_limit_h_max 13
_diffrn_reflns_limit_h_min -13
_diffrn_reflns_limit_k_max 18
_diffrn_reflns_limit_k_min -18
_diffrn_reflns_limit_l_max 10
_diffrn_reflns_limit_l_min -10
_diffrn_reflns_number 25532
_diffrn_reflns_point_group_measured_fraction_full 0.883
_diffrn_reflns_point_group_measured_fraction_max 0.897
_diffrn_reflns_theta_full 25.242
_diffrn_reflns_theta_max 26.497
_diffrn_reflns_theta_min 1.951
_diffrn_source 'fine-focus sealed tube'
_exptl_absorpt_coefficient_mu 0.243
_exptl_absorpt_correction_T_max 0.98
_exptl_absorpt_correction_T_min 0.71
_exptl_absorpt_correction_type multi-scan
_exptl_absorpt_process_details 'SADABS V2012/1 (Bruker AXS Inc.)'
_exptl_crystal_colour colourless
_exptl_crystal_density_diffrn 1.370
_exptl_crystal_description needle
_exptl_crystal_F_000 564
_exptl_crystal_size_max 0.600
_exptl_crystal_size_mid 0.200
_exptl_crystal_size_min 0.080
_refine_diff_density_max 0.867
_refine_diff_density_min -0.488
_refine_diff_density_rms 0.103
_refine_ls_extinction_method none
_refine_ls_goodness_of_fit_ref 1.000
_refine_ls_hydrogen_treatment constr
_refine_ls_matrix_type full
_refine_ls_number_parameters 169
_refine_ls_number_reflns 2434
_refine_ls_number_restraints 6
_refine_ls_restrained_S_all 1.003
_refine_ls_R_factor_all 0.1038
_refine_ls_R_factor_gt 0.0913
_refine_ls_shift/su_max 0.000
_refine_ls_shift/su_mean 0.000
_refine_ls_structure_factor_coef Fsqd
_refine_ls_weighting_details 'w=1/[\s^2^(Fo^2^)+(0.1791P)^2^+1.3952P] where P=(Fo^2^+2Fc^2^)/3'
_refine_ls_weighting_scheme calc
_refine_ls_wR_factor_gt 0.2390
_refine_ls_wR_factor_ref 0.2587
_reflns_Friedel_coverage 0.000
_reflns_number_gt 1914
_reflns_number_total 2434
_reflns_threshold_expression 'I > 2\s(I)'
_cod_data_source_file ol6b02499_si_002.cif
_cod_data_source_block SBR-2182
_cod_original_sg_symbol_H-M 'P 21/c'
_cod_database_code 1555792
_shelx_space_group_comment
;
The symmetry employed for this shelxl refinement is uniquely defined
by the following loop, which should always be used as a source of
symmetry information in preference to the above space-group names.
They are only intended as comments.
;
_shelx_estimated_absorpt_t_min 0.868
_shelx_estimated_absorpt_t_max 0.981
_shelxl_version_number 2013-4

loop_
_space_group_symop_operation_xyz
'x, y, z'
'-x, y+1/2, -z+1/2'
'-x, -y, -z'
'x, -y-1/2, z-1/2'

loop_
_atom_site_label
_atom_site_type_symbol
_atom_site_fract_x
_atom_site_fract_y
_atom_site_fract_z
_atom_site_U_iso_or_equiv
_atom_site_adp_type
_atom_site_occupancy
_atom_site_site_symmetry_order
_atom_site_calc_flag
_atom_site_refinement_flags_posn
_atom_site_refinement_flags_adp
C1 C 0.7455(4) 0.6971(3) -0.2627(4) 0.0445(8) Uani 1 1 d . .
H1 H 0.7754 0.7529 -0.2206 0.053 Uiso 1 1 calc R U
C2 C 0.6770(4) 0.6965(3) -0.4028(4) 0.0541(10) Uani 1 1 d . .
H2 H 0.6594 0.7520 -0.4541 0.065 Uiso 1 1 calc R U
C3 C 0.6347(4) 0.6131(4) -0.4661(5) 0.0610(12) Uani 1 1 d . .
H3 H 0.5912 0.6128 -0.5616 0.073 Uiso 1 1 calc R U
C4 C 0.6560(4) 0.5322(3) -0.3910(5) 0.0595(11) Uani 1 1 d . .
H4 H 0.6268 0.4768 -0.4352 0.071 Uiso 1 1 calc R U
C5 C 0.7217(4) 0.5308(3) -0.2473(4) 0.0509(9) Uani 1 1 d . .
H5 H 0.7333 0.4752 -0.1940 0.061 Uiso 1 1 calc R U
C6 C 0.7692(3) 0.6134(3) -0.1853(4) 0.0409(8) Uani 1 1 d . .
C7 C 0.8536(3) 0.6133(2) -0.0432(4) 0.0389(7) Uani 1 1 d . .
C8 C 0.8377(3) 0.5591(2) 0.0913(4) 0.0380(7) Uani 1 1 d . .
C9 C 0.9354(3) 0.5726(2) 0.1994(4) 0.0400(7) Uani 1 1 d . .
C10 C 0.7148(3) 0.5090(3) 0.1180(4) 0.0415(8) Uani 1 1 d . .
C11 C 0.6142(5) 0.3644(4) 0.1605(6) 0.0673(12) Uani 1 1 d . U
H11A H 0.5811 0.3840 0.2574 0.081 Uiso 1 1 calc R U
H11B H 0.5481 0.3743 0.0802 0.081 Uiso 1 1 calc R U
C13 C 0.9642(3) 0.5350(2) 0.3538(3) 0.0345(7) Uani 1 1 d . .
C14 C 1.0073(4) 0.5944(2) 0.4726(4) 0.0409(8) Uani 1 1 d . .
H14 H 1.0126 0.6579 0.4543 0.049 Uiso 1 1 calc R U
C15 C 0.9581(3) 0.4396(2) 0.3850(4) 0.0410(8) Uani 1 1 d . .
H15 H 0.9302 0.3988 0.3077 0.049 Uiso 1 1 calc R U
N1 N 0.9584(3) 0.6656(2) -0.0397(4) 0.0425(7) Uani 1 1 d . .
O1 O 0.6148(3) 0.5509(2) 0.1330(5) 0.0704(10) Uani 1 1 d . .
O2 O 0.7279(3) 0.4181(2) 0.1283(4) 0.0566(8) Uani 1 1 d . .
S1 S 1.03887(8) 0.65154(6) 0.12459(10) 0.0443(4) Uani 1 1 d . .
C12 C 0.6487(8) 0.2682(6) 0.1677(8) 0.105(2) Uiso 1 1 d . .
H12A H 0.7102 0.2552 0.0922 0.157 Uiso 1 1 calc R U
H12B H 0.5738 0.2307 0.1478 0.157 Uiso 1 1 calc R U
H12C H 0.6854 0.2541 0.2680 0.157 Uiso 1 1 calc R U

loop_
_atom_site_aniso_label
_atom_site_aniso_U_11
_atom_site_aniso_U_22
_atom_site_aniso_U_33
_atom_site_aniso_U_23
_atom_site_aniso_U_13
_atom_site_aniso_U_12
C1 0.051(2) 0.0438(19) 0.0387(18) 0.0061(13) 0.0013(14) -0.0019(15)
C2 0.057(2) 0.067(3) 0.0386(19) 0.0210(16) -0.0006(16) 0.0036(19)
C3 0.056(2) 0.089(3) 0.0369(19) 0.0045(19) -0.0095(17) -0.008(2)
C4 0.051(2) 0.074(3) 0.052(2) -0.012(2) -0.0113(17) -0.0011(19)
C5 0.054(2) 0.051(2) 0.0462(19) 0.0020(16) -0.0093(16) 0.0029(16)
C6 0.0440(17) 0.051(2) 0.0279(15) 0.0035(13) 0.0030(13) 0.0052(14)
C7 0.0436(18) 0.0365(16) 0.0362(17) 0.0009(12) -0.0012(13) 0.0026(13)
C8 0.0405(17) 0.0393(16) 0.0340(16) 0.0000(12) -0.0022(12) 0.0004(13)
C9 0.0444(17) 0.0399(17) 0.0356(16) 0.0015(12) -0.0006(13) 0.0012(13)
C10 0.0432(18) 0.0451(18) 0.0362(16) 0.0029(13) 0.0039(13) -0.0011(14)
C11 0.0658(14) 0.0674(14) 0.0690(14) 0.0027(9) 0.0043(9) -0.0026(9)
C13 0.0397(16) 0.0323(15) 0.0310(14) 0.0004(11) -0.0008(12) 0.0015(11)
C14 0.0535(19) 0.0348(15) 0.0340(17) -0.0022(12) -0.0032(14) 0.0029(14)
C15 0.053(2) 0.0348(16) 0.0346(17) -0.0014(12) -0.0011(14) 0.0009(14)
N1 0.0412(15) 0.0440(16) 0.0419(16) 0.0065(12) -0.0012(12) -0.0014(12)
O1 0.0421(16) 0.0603(18) 0.109(3) 0.0051(17) 0.0078(16) 0.0054(13)
O2 0.0471(15) 0.0517(16) 0.0715(19) 0.0075(13) 0.0078(13) -0.0023(12)
S1 0.0459(6) 0.0463(6) 0.0398(6) 0.0060(3) -0.0065(4) -0.0064(3)

loop_
_atom_type_symbol
_atom_type_description
_atom_type_scat_dispersion_real
_atom_type_scat_dispersion_imag
_atom_type_scat_source
C C 0.0033 0.0016 'International Tables Vol C Tables 4.2.6.8 and 6.1.1.4'
H H 0.0000 0.0000 'International Tables Vol C Tables 4.2.6.8 and 6.1.1.4'
N N 0.0061 0.0033 'International Tables Vol C Tables 4.2.6.8 and 6.1.1.4'
O O 0.0106 0.0060 'International Tables Vol C Tables 4.2.6.8 and 6.1.1.4'
S S 0.1246 0.1234 'International Tables Vol C Tables 4.2.6.8 and 6.1.1.4'

loop_
_geom_angle_atom_site_label_1
_geom_angle_atom_site_label_2
_geom_angle_atom_site_label_3
_geom_angle
_geom_angle_site_symmetry_1
C2 C1 C6 119.5(4) .
C2 C1 H1 120.2 .
C6 C1 H1 120.2 .
C3 C2 C1 119.9(4) .
C3 C2 H2 120.0 .
C1 C2 H2 120.0 .
C4 C3 C2 120.8(4) .
C4 C3 H3 119.6 .
C2 C3 H3 119.6 .
C3 C4 C5 120.7(4) .
C3 C4 H4 119.7 .
C5 C4 H4 119.7 .
C6 C5 C4 119.1(4) .
C6 C5 H5 120.4 .
C4 C5 H5 120.4 .
C5 C6 C1 119.9(3) .
C5 C6 C7 120.7(3) .
C1 C6 C7 119.2(3) .
N1 C7 C8 114.8(3) .
N1 C7 C6 118.3(3) .
C8 C7 C6 126.8(3) .
C9 C8 C7 112.1(3) .
C9 C8 C10 125.2(3) .
C7 C8 C10 121.7(3) .
C8 C9 C13 133.8(3) .
C8 C9 S1 107.1(2) .
C13 C9 S1 119.1(3) .
O1 C10 O2 124.8(3) .
O1 C10 C8 121.5(3) .
O2 C10 C8 113.6(3) .
C12 C11 O2 108.4(5) .
C12 C11 H11A 110.0 .
O2 C11 H11A 110.0 .
C12 C11 H11B 110.0 .
O2 C11 H11B 110.0 .
H11A C11 H11B 108.4 .
C14 C13 C15 118.0(3) .
C14 C13 C9 119.9(3) .
C15 C13 C9 122.0(3) .
C15 C14 C13 121.1(3) 3_766
C15 C14 H14 119.5 3_766
C13 C14 H14 119.5 .
C14 C15 C13 120.9(3) 3_766
C14 C15 H15 119.5 3_766
C13 C15 H15 119.5 .
C7 N1 S1 109.8(2) .
C10 O2 C11 117.2(3) .
N1 S1 C9 96.21(16) .
C11 C12 H12A 109.5 .
C11 C12 H12B 109.5 .
H12A C12 H12B 109.5 .
C11 C12 H12C 109.5 .
H12A C12 H12C 109.5 .
H12B C12 H12C 109.5 .

loop_
_geom_bond_atom_site_label_1
_geom_bond_atom_site_label_2
_geom_bond_distance
_geom_bond_site_symmetry_2
C1 C2 1.386(5) .
C1 C6 1.398(5) .
C1 H1 0.9300 .
C2 C3 1.385(7) .
C2 H2 0.9300 .
C3 C4 1.349(7) .
C3 H3 0.9300 .
C4 C5 1.401(5) .
C4 H4 0.9300 .
C5 C6 1.389(5) .
C5 H5 0.9300 .
C6 C7 1.487(4) .
C7 N1 1.328(5) .
C7 C8 1.426(4) .
C8 C9 1.370(4) .
C8 C10 1.502(5) .
C9 C13 1.469(4) .
C9 S1 1.719(4) .
C10 O1 1.219(5) .
C10 O2 1.317(5) .
C11 C12 1.432(9) .
C11 O2 1.457(6) .
C11 H11A 0.9700 .
C11 H11B 0.9700 .
C13 C14 1.401(4) .
C13 C15 1.402(5) .
C14 C15 1.368(5) 3_766
C14 H14 0.9300 .
C15 C14 1.368(5) 3_766
C15 H15 0.9300 .
N1 S1 1.639(3) .
C12 H12A 0.9600 .
C12 H12B 0.9600 .
C12 H12C 0.9600 .
